data_7231504
loop_
_publ_author_name
'Dutta, Sabarni'
'Jana, Subrata'
'Mahapatra, Prithwish'
'Bauz\'a, Antonio'
'Frontera, Antonio'
'Ghosh, Ashutosh'

_publ_section_title
;
 Joining of trinuclear (CuL)2M (M = MnII and CdII) nodes by 1,3- and
 1,4-benzenedicarboxylate linkers: positional isomeric effect on
 co-crystallization
;
_journal_issue 41
_journal_name_full CrystEngComm
_journal_page_first 6490
_journal_paper_doi 10.1039/C8CE01168K
_journal_volume 20
_journal_year 2018
_chemical_formula_sum 'C46 H44 Cd Cu2 N4 O10'
_chemical_formula_weight 1052.36
_space_group_crystal_system monoclinic
_space_group_IT_number 12
_space_group_name_Hall '-C 2y'
_space_group_name_H-M_alt 'C 1 2/m 1'
_symmetry_space_group_name_Hall '-C 2y'
_symmetry_space_group_name_H-M 'C 1 2/m 1'
_atom_sites_solution_hydrogens geom
_audit_creation_method SHELXL-2014/7
_audit_update_record
;
2018-09-07 deposited with the CCDC.
2018-09-10 downloaded from the CCDC.
;
_cell_angle_alpha 90
_cell_angle_beta 117.976(8)
_cell_angle_gamma 90
_cell_formula_units_Z 2
_cell_length_a 16.517(7)
_cell_length_b 14.199(7)
_cell_length_c 11.763(5)
_cell_measurement_reflns_used 8822
_cell_measurement_temperature 293(2)
_cell_measurement_theta_max 25.53
_cell_measurement_theta_min 1.96
_cell_volume 2436.3(19)
_computing_cell_refinement 'Bruker SAINT'
_computing_data_collection 'Bruker APEX2'
_computing_data_reduction 'Bruker SAINT'
_computing_molecular_graphics 'Bruker SHELXTL'
_computing_publication_material 'Bruker SHELXTL'
_computing_structure_refinement 'SHELXL-2014 (Sheldrick 2014)'
_computing_structure_solution 'SHELXS-97 (Sheldrick 2008)'
_diffrn_ambient_temperature 293(2)
_diffrn_measured_fraction_theta_full 0.998
_diffrn_measured_fraction_theta_max 0.989
_diffrn_measurement_device_type 'Bruker APEX-II CCD'
_diffrn_measurement_method '\f and \w scans'
_diffrn_radiation_type MoK\a
_diffrn_radiation_wavelength 0.71073
_diffrn_reflns_av_R_equivalents 0.0710
_diffrn_reflns_av_unetI/netI 0.0555
_diffrn_reflns_Laue_measured_fraction_full 0.998
_diffrn_reflns_Laue_measured_fraction_max 0.989
_diffrn_reflns_limit_h_max 19
_diffrn_reflns_limit_h_min -19
_diffrn_reflns_limit_k_max 15
_diffrn_reflns_limit_k_min -17
_diffrn_reflns_limit_l_max 13
_diffrn_reflns_limit_l_min -14
_diffrn_reflns_number 8822
_diffrn_reflns_point_group_measured_fraction_full 0.998
_diffrn_reflns_point_group_measured_fraction_max 0.989
_diffrn_reflns_theta_full 25.242
_diffrn_reflns_theta_max 25.530
_diffrn_reflns_theta_min 1.960
_exptl_absorpt_coefficient_mu 1.355
_exptl_absorpt_correction_T_max 0.973
_exptl_absorpt_correction_T_min 0.952
_exptl_absorpt_correction_type empirical
_exptl_absorpt_process_details SADABS
_exptl_crystal_colour GREEN
_exptl_crystal_density_diffrn 1.431
_exptl_crystal_description NEEDLE
_exptl_crystal_F_000 1068.0
_exptl_crystal_size_max 0.04
_exptl_crystal_size_mid 0.03
_exptl_crystal_size_min 0.02
_refine_diff_density_max 1.109
_refine_diff_density_min -0.508
_refine_diff_density_rms 0.135
_refine_ls_extinction_method none
_refine_ls_goodness_of_fit_ref 1.115
_refine_ls_hydrogen_treatment constr
_refine_ls_matrix_type full
_refine_ls_number_parameters 159
_refine_ls_number_reflns 2354
_refine_ls_number_restraints 0
_refine_ls_restrained_S_all 1.115
_refine_ls_R_factor_all 0.0834
_refine_ls_R_factor_gt 0.0637
_refine_ls_shift/su_max 0.000
_refine_ls_shift/su_mean 0.000
_refine_ls_structure_factor_coef Fsqd
_refine_ls_weighting_details 'w=1/[\s^2^(Fo^2^)+(0.0737P)^2^+15.4712P] where P=(Fo^2^+2Fc^2^)/3'
_refine_ls_weighting_scheme calc
_refine_ls_wR_factor_gt 0.1557
_refine_ls_wR_factor_ref 0.1647
_reflns_Friedel_coverage 0.000
_reflns_number_gt 1882
_reflns_number_total 2354
_reflns_threshold_expression 'I > 2\s(I)'
_cod_data_source_file c8ce01168k2.cif
_cod_data_source_block 1
_cod_depositor_comments
;
The following automatic conversions were performed:

'_exptl_absorpt_correction_type' value 'EMPIRICAL' changed to
'empirical' according to
/home/data/users/saulius/crontab/automatic-downloads/rss-feeds/RSC/lib/dictionaries/cif_core.dic
dictionary named 'cif_core.dic' version 2.4.2 from 2011-04-26.

Automatic conversion script
Id: cif_fix_values 4973 2017-02-22 13:04:09Z antanas 

 Adding full bibliography for 7231504--7231507.cif.
;
_cod_original_cell_volume 2436.3(18)
_cod_database_code 7231504
_shelx_shelxl_version_number 2014/7
_shelx_space_group_comment
;
The symmetry employed for this shelxl refinement is uniquely defined
by the following loop, which should always be used as a source of
symmetry information in preference to the above space-group names.
They are only intended as comments.
;

loop_
_space_group_symop_operation_xyz
'x, y, z'
'-x, y, -z'
'x+1/2, y+1/2, z'
'-x+1/2, y+1/2, -z'
'-x, -y, -z'
'x, -y, z'
'-x+1/2, -y+1/2, -z'
'x+1/2, -y+1/2, z'

loop_
_atom_site_label
_atom_site_type_symbol
_atom_site_fract_x
_atom_site_fract_y
_atom_site_fract_z
_atom_site_U_iso_or_equiv
_atom_site_adp_type
_atom_site_occupancy
_atom_site_site_symmetry_order
_atom_site_calc_flag
_atom_site_refinement_flags_posn
_atom_site_refinement_flags_adp
_atom_site_refinement_flags_occupancy
Cd1 Cd 1.0000 0.0000 1.0000 0.0302(3) Uani 1 4 d S T P
Cu1 Cu 0.78504(6) 0.0000 0.94181(9) 0.0338(3) Uani 1 2 d S T P
O3 O 1.0068(4) 0.0000 1.1940(5) 0.0448(15) Uani 1 2 d S T P
O1 O 0.8675(3) 0.0927(3) 0.9287(4) 0.0380(9) Uani 1 1 d . . .
O2 O 0.8608(4) 0.0000 1.1512(5) 0.0469(16) Uani 1 2 d S T P
C11 C 0.9443(6) 0.0000 1.2261(8) 0.0342(18) Uani 1 2 d S T P
N1 N 0.6959(3) 0.1030(4) 0.9190(5) 0.0419(12) Uani 1 1 d . . .
C12 C 0.9739(6) 0.0000 1.3689(7) 0.0359(19) Uani 1 2 d S T P
C1 C 0.8362(4) 0.1607(5) 0.8419(6) 0.0411(14) Uani 1 1 d . . .
C14 C 0.9343(6) 0.0000 1.5399(8) 0.045(2) Uani 1 2 d S T P
H14 H 0.8894 0.0000 1.5666 0.054 Uiso 1 2 calc R U P
C2 C 0.8915(6) 0.1952(6) 0.7926(8) 0.066(2) Uani 1 1 d . . .
H2 H 0.9499 0.1701 0.8218 0.080 Uiso 1 1 calc R U .
C7 C 0.6883(4) 0.1790(5) 0.8558(6) 0.0448(15) Uani 1 1 d . . .
C6 C 0.7486(4) 0.2021(5) 0.7997(6) 0.0459(15) Uani 1 1 d . . .
C10 C 0.6533(8) 0.0000 1.0520(11) 0.066(3) Uani 1 2 d S T P
H10B H 0.6172 0.0000 1.0975 0.079 Uiso 1 2 calc R U P
H10A H 0.7173 0.0000 1.1163 0.079 Uiso 1 2 calc R U P
C13 C 0.9090(6) 0.0000 1.4114(8) 0.042(2) Uani 1 2 d S T P
H13 H 0.8471 0.0000 1.3516 0.050 Uiso 1 2 calc R U P
C9 C 0.6342(5) 0.0901(6) 0.9773(8) 0.060(2) Uani 1 1 d . . .
H9A H 0.5711 0.0901 0.9098 0.072 Uiso 1 1 calc R U .
H9B H 0.6419 0.1427 1.0342 0.072 Uiso 1 1 calc R U .
C5 C 0.7217(6) 0.2731(6) 0.7050(9) 0.075(3) Uani 1 1 d . . .
H5 H 0.6644 0.3009 0.6765 0.090 Uiso 1 1 calc R U .
C4 C 0.7751(7) 0.3022(8) 0.6541(11) 0.105(4) Uani 1 1 d . . .
H4 H 0.7533 0.3464 0.5880 0.127 Uiso 1 1 calc R U .
C8 C 0.6167(5) 0.2512(6) 0.8382(8) 0.066(2) Uani 1 1 d . . .
H8A H 0.5635 0.2416 0.7566 0.099 Uiso 1 1 calc R U .
H8B H 0.6408 0.3131 0.8408 0.099 Uiso 1 1 calc R U .
H8C H 0.6002 0.2449 0.9060 0.099 Uiso 1 1 calc R U .
C3 C 0.8625(7) 0.2661(8) 0.7006(11) 0.106(4) Uani 1 1 d . . .
H3 H 0.9016 0.2891 0.6705 0.127 Uiso 1 1 calc R U .
O4W O 0.609(4) 1.0000 0.520(3) 0.51(4) Uani 1 2 d S T P

loop_
_atom_site_aniso_label
_atom_site_aniso_U_11
_atom_site_aniso_U_22
_atom_site_aniso_U_33
_atom_site_aniso_U_23
_atom_site_aniso_U_13
_atom_site_aniso_U_12
Cd1 0.0271(4) 0.0406(5) 0.0255(4) 0.000 0.0145(3) 0.000
Cu1 0.0282(5) 0.0403(6) 0.0349(6) 0.000 0.0165(4) 0.000
O3 0.042(3) 0.067(4) 0.028(3) 0.000 0.018(3) 0.000
O1 0.0303(19) 0.042(2) 0.043(2) 0.0083(19) 0.0184(17) 0.0037(18)
O2 0.038(3) 0.076(5) 0.027(3) 0.000 0.015(3) 0.000
C11 0.040(5) 0.034(5) 0.036(4) 0.000 0.024(4) 0.000
N1 0.031(2) 0.051(3) 0.045(3) -0.007(3) 0.019(2) -0.001(2)
C12 0.041(5) 0.040(5) 0.026(4) 0.000 0.015(3) 0.000
C1 0.040(3) 0.039(4) 0.042(3) 0.004(3) 0.017(3) 0.003(3)
C14 0.035(5) 0.074(7) 0.029(4) 0.000 0.018(4) 0.000
C2 0.061(5) 0.064(5) 0.091(6) 0.031(5) 0.050(4) 0.014(4)
C7 0.036(3) 0.048(4) 0.047(4) -0.009(3) 0.017(3) 0.001(3)
C6 0.045(4) 0.043(4) 0.049(4) 0.006(3) 0.021(3) 0.005(3)
C10 0.054(6) 0.101(10) 0.063(7) 0.000 0.044(6) 0.000
C13 0.029(4) 0.064(6) 0.037(4) 0.000 0.018(4) 0.000
C9 0.053(4) 0.068(5) 0.077(5) -0.009(4) 0.044(4) 0.004(4)
C5 0.055(5) 0.070(6) 0.085(6) 0.034(5) 0.021(4) 0.020(4)
C4 0.097(7) 0.104(9) 0.124(9) 0.078(7) 0.059(7) 0.037(7)
C8 0.052(4) 0.067(5) 0.077(5) -0.006(4) 0.029(4) 0.015(4)
C3 0.092(7) 0.106(9) 0.144(10) 0.077(8) 0.076(7) 0.034(6)
O4W 1.16(14) 0.19(3) 0.32(4) 0.000 0.45(7) 0.000

loop_
_atom_type_symbol
_atom_type_description
_atom_type_scat_dispersion_real
_atom_type_scat_dispersion_imag
_atom_type_scat_source
C C 0.0033 0.0016 'International Tables Vol C Tables 4.2.6.8 and 6.1.1.4'
H H 0.0000 0.0000 'International Tables Vol C Tables 4.2.6.8 and 6.1.1.4'
N N 0.0061 0.0033 'International Tables Vol C Tables 4.2.6.8 and 6.1.1.4'
O O 0.0106 0.0060 'International Tables Vol C Tables 4.2.6.8 and 6.1.1.4'
Cu Cu 0.3201 1.2651 'International Tables Vol C Tables 4.2.6.8 and 6.1.1.4'
Cd Cd -0.8075 1.2024 'International Tables Vol C Tables 4.2.6.8 and 6.1.1.4'

loop_
_geom_angle_atom_site_label_1
_geom_angle_atom_site_label_2
_geom_angle_atom_site_label_3
_geom_angle
_geom_angle_site_symmetry_1
_geom_angle_site_symmetry_3
O3 Cd1 O3 180.0 . 5_757
O3 Cd1 O1 87.48(16) . .
O3 Cd1 O1 92.52(16) 5_757 .
O3 Cd1 O1 87.48(16) . 6
O3 Cd1 O1 92.52(16) 5_757 6
O1 Cd1 O1 68.2(2) . 6
O3 Cd1 O1 92.52(16) . 2_757
O3 Cd1 O1 87.48(16) 5_757 2_757
O1 Cd1 O1 111.8(2) . 2_757
O1 Cd1 O1 180.0 6 2_757
O3 Cd1 O1 92.52(16) . 5_757
O3 Cd1 O1 87.48(16) 5_757 5_757
O1 Cd1 O1 180.0 . 5_757
O1 Cd1 O1 111.8(2) 6 5_757
O1 Cd1 O1 68.2(2) 2_757 5_757
O1 Cu1 O1 84.8(2) 6 .
O1 Cu1 N1 89.6(2) 6 6
O1 Cu1 N1 168.2(2) . 6
O1 Cu1 N1 168.2(2) 6 .
O1 Cu1 N1 89.6(2) . .
N1 Cu1 N1 93.9(3) 6 .
O1 Cu1 O2 92.11(17) 6 .
O1 Cu1 O2 92.11(17) . .
N1 Cu1 O2 98.52(19) 6 .
N1 Cu1 O2 98.52(18) . .
C11 O3 Cd1 130.8(5) . .
C1 O1 Cu1 121.3(4) . .
C1 O1 Cd1 130.3(4) . .
Cu1 O1 Cd1 99.35(18) . .
C11 O2 Cu1 131.4(5) . .
O2 C11 O3 125.7(8) . .
O2 C11 C12 117.5(7) . .
O3 C11 C12 116.8(7) . .
C7 N1 C9 118.0(6) . .
C7 N1 Cu1 124.0(4) . .
C9 N1 Cu1 118.0(5) . .
C13 C12 C14 118.3(8) . 5_758
C13 C12 C11 120.0(7) . .
C14 C12 C11 121.6(7) 5_758 .
O1 C1 C2 119.2(6) . .
O1 C1 C6 122.5(6) . .
C2 C1 C6 118.2(6) . .
C13 C14 C12 120.7(8) . 5_758
C1 C2 C3 122.0(8) . .
N1 C7 C6 123.1(6) . .
N1 C7 C8 120.7(6) . .
C6 C7 C8 116.2(7) . .
C5 C6 C1 117.7(6) . .
C5 C6 C7 119.1(6) . .
C1 C6 C7 123.1(6) . .
C9 C10 C9 117.2(9) . 6
C14 C13 C12 121.0(8) . .
N1 C9 C10 112.0(7) . .
C4 C5 C6 122.9(8) . .
C5 C4 C3 119.5(8) . .
C4 C3 C2 119.5(9) . .

loop_
_geom_bond_atom_site_label_1
_geom_bond_atom_site_label_2
_geom_bond_distance
_geom_bond_site_symmetry_2
Cd1 O3 2.232(6) .
Cd1 O3 2.232(6) 5_757
Cd1 O1 2.346(4) .
Cd1 O1 2.346(4) 6
Cd1 O1 2.346(4) 2_757
Cd1 O1 2.346(4) 5_757
Cu1 O1 1.950(4) 6
Cu1 O1 1.950(4) .
Cu1 N1 2.001(5) 6
Cu1 N1 2.001(5) .
Cu1 O2 2.178(6) .
O3 C11 1.255(10) .
O1 C1 1.322(7) .
O2 C11 1.239(10) .
C11 C12 1.514(11) .
N1 C7 1.282(9) .
N1 C9 1.483(8) .
C12 C13 1.378(12) .
C12 C14 1.387(12) 5_758
C1 C2 1.381(9) .
C1 C6 1.419(8) .
C14 C13 1.367(12) .
C14 C12 1.387(12) 5_758
C2 C3 1.389(11) .
C7 C6 1.468(9) .
C7 C8 1.504(9) .
C6 C5 1.411(10) .
C10 C9 1.500(10) .
C10 C9 1.500(10) 6
C5 C4 1.342(13) .
C4 C3 1.380(13) .
